data_7056455
loop_
_publ_author_name
'Madhu, Suresh'
'Rashmi, E.'
'Gonnade, Rajesh G.'
'Sanjayan, G. J.'

_publ_section_title
;
 Exploring Gem-Dimethyl Effect in the Formation of Imine-Based Macrocycles
 and Cages
;
_journal_name_full 'New J. Chem.'
_journal_paper_doi 10.1039/C7NJ02069D
_journal_year 2017
_chemical_formula_moiety 'C54 H60 N6, 1.5(C H3 C N)'
_chemical_formula_sum 'C57 H64.5 N7.5'
_chemical_formula_weight 854.65
_space_group_crystal_system triclinic
_space_group_IT_number 2
_space_group_name_Hall '-P 1'
_space_group_name_H-M_alt 'P -1'
_symmetry_space_group_name_Hall '-P 1'
_symmetry_space_group_name_H-M 'P -1'
_atom_sites_solution_hydrogens geom
_audit_creation_method SHELXL-2014/7
_audit_update_record
;
2017-03-15 deposited with the CCDC.
2017-07-20 downloaded from the CCDC.
;
_cell_angle_alpha 102.170(5)
_cell_angle_beta 92.478(7)
_cell_angle_gamma 98.250(4)
_cell_formula_units_Z 4
_cell_length_a 16.593(2)
_cell_length_b 17.657(2)
_cell_length_c 17.872(3)
_cell_measurement_reflns_used 9551
_cell_measurement_temperature 100(2)
_cell_measurement_theta_max 28.26
_cell_measurement_theta_min 2.38
_cell_volume 5050.9(12)
_computing_cell_refinement 'SAINT (Bruker, 2016)'
_computing_data_collection 'APEX3 (Bruker, 2016)'
_computing_data_reduction 'SAINT (Bruker, 2016)'
_computing_molecular_graphics 'Bruker SHELXTL'
_computing_publication_material 'Bruker SHELXTL'
_computing_structure_refinement 'SHELXL-2014/7 (Sheldrick, 2014)'
_computing_structure_solution 'SHELXS-97 (Sheldrick 2008)'
_diffrn_ambient_temperature 100(2)
_diffrn_detector 'Photon II CPAD Area Detector'
_diffrn_measured_fraction_theta_full 0.994
_diffrn_measured_fraction_theta_max 0.994
_diffrn_measurement_device '\k-geometry diffractometer'
_diffrn_measurement_device_type 'Bruker D8 VENTURE Kappa Duo PHOTON II CPAD'
_diffrn_measurement_method '\f and \w scans'
_diffrn_radiation_monochromator 'multilayer mirrors'
_diffrn_radiation_type MoK\a
_diffrn_radiation_wavelength 0.71073
_diffrn_reflns_av_R_equivalents 0.0322
_diffrn_reflns_av_unetI/netI 0.0196
_diffrn_reflns_Laue_measured_fraction_full 0.994
_diffrn_reflns_Laue_measured_fraction_max 0.994
_diffrn_reflns_limit_h_max 22
_diffrn_reflns_limit_h_min -22
_diffrn_reflns_limit_k_max 23
_diffrn_reflns_limit_k_min -23
_diffrn_reflns_limit_l_max 23
_diffrn_reflns_limit_l_min -23
_diffrn_reflns_number 190004
_diffrn_reflns_point_group_measured_fraction_full 0.994
_diffrn_reflns_point_group_measured_fraction_max 0.994
_diffrn_reflns_theta_full 25.242
_diffrn_reflns_theta_max 28.243
_diffrn_reflns_theta_min 2.338
_diffrn_source 'micro-focus sealed tube'
_diffrn_source_type 'Incoatech I\mS HB'
_exptl_absorpt_coefficient_mu 0.067
_exptl_absorpt_correction_T_max 0.995
_exptl_absorpt_correction_T_min 0.984
_exptl_absorpt_correction_type multi-scan
_exptl_absorpt_process_details 'SADABS(BRUKER, 2016)'
_exptl_crystal_colour COLOURLESS
_exptl_crystal_density_diffrn 1.124
_exptl_crystal_description PLATE
_exptl_crystal_F_000 1836
_exptl_crystal_recrystallization_method 'Re-crystallisation from solvent: acetonitrile'
_exptl_crystal_size_max 0.250
_exptl_crystal_size_mid 0.130
_exptl_crystal_size_min 0.070
_platon_squeeze_details
;
The unit cell contained two more molecules of acetonitrile which
have been treated as a diffuse contribution to the overall
scattering without specific atom positions by SQUEESE/PLATON
;
_refine_diff_density_max 0.400
_refine_diff_density_min -0.227
_refine_diff_density_rms 0.040
_refine_ls_extinction_method none
_refine_ls_goodness_of_fit_ref 1.079
_refine_ls_hydrogen_treatment constr
_refine_ls_matrix_type full
_refine_ls_number_parameters 1161
_refine_ls_number_reflns 24834
_refine_ls_number_restraints 0
_refine_ls_restrained_S_all 1.079
_refine_ls_R_factor_all 0.0519
_refine_ls_R_factor_gt 0.0451
_refine_ls_shift/su_max 0.001
_refine_ls_shift/su_mean 0.000
_refine_ls_structure_factor_coef Fsqd
_refine_ls_weighting_details 'w=1/[\s^2^(Fo^2^)+(0.1000P)^2^+0.5447P] where P=(Fo^2^+2Fc^2^)/3'
_refine_ls_weighting_scheme calc
_refine_ls_wR_factor_gt 0.1430
_refine_ls_wR_factor_ref 0.1484
_reflns_Friedel_coverage 0.000
_reflns_number_gt 21423
_reflns_number_total 24834
_reflns_threshold_expression 'I > 2\s(I)'
_cod_data_source_file c7nj02069d2.cif
_cod_data_source_block 1_sqd
_cod_depositor_comments
;
The following automatic conversions were performed:

'_exptl_absorpt_correction_type' value 'MULTI-SCAN' changed to
'multi-scan' according to
/home/data/users/saulius/crontab/automatic-downloads/rss-feeds/RSC/lib/dictionaries/cif_core.dic
dictionary named 'cif_core.dic' version 2.4.2 from 2011-04-26.

Automatic conversion script
Id: cif_fix_values 4973 2017-02-22 13:04:09Z antanas 

2017-10-04
Z value and formula fixed to values more according to usual
chemical conventions.                 miguel
;
_cod_original_formula_sum 'C114 H129 N15'
_cod_original_formula_weight 1709.31
_cod_original_formula_moiety '2(C54 H60 N6), 3(C H3 C N)'
_cod_original_formula_units_Z 2
_cod_original_cell_volume 5051.2(11)
_cod_database_code 7056455
_shelx_shelxl_version_number 2014/7
_shelx_space_group_comment
;
The symmetry employed for this shelxl refinement is uniquely defined
by the following loop, which should always be used as a source of
symmetry information in preference to the above space-group names.
They are only intended as comments.
;
_shelx_estimated_absorpt_t_min 0.984
_shelx_estimated_absorpt_t_max 0.995
_platon_squeeze_void_probe_radius 1.20

loop_
_space_group_symop_operation_xyz
'x, y, z'
'-x, -y, -z'

loop_
_atom_site_label
_atom_site_type_symbol
_atom_site_fract_x
_atom_site_fract_y
_atom_site_fract_z
_atom_site_U_iso_or_equiv
_atom_site_adp_type
_atom_site_occupancy
_atom_site_site_symmetry_order
_atom_site_calc_flag
_atom_site_refinement_flags_posn
_atom_site_refinement_flags_adp
N1 N 0.70522(6) 0.93810(6) 0.86844(5) 0.0258(2) Uani 1 1 d . .
N2 N 0.58748(6) 0.58161(6) 0.69537(5) 0.02471(19) Uani 1 1 d . .
N3 N 0.96994(5) 0.71052(5) 0.74223(5) 0.02144(18) Uani 1 1 d . .
N4 N 0.73014(5) 0.86029(5) 1.10583(5) 0.01865(17) Uani 1 1 d . .
N5 N 0.62460(6) 0.49917(6) 0.93121(5) 0.02453(19) Uani 1 1 d . .
N6 N 1.00028(5) 0.64608(5) 0.98064(5) 0.01874(17) Uani 1 1 d . .
C1 C 0.71793(7) 0.80432(7) 0.80843(6) 0.0237(2) Uani 1 1 d . .
C2 C 0.67316(7) 0.73219(7) 0.77266(6) 0.0240(2) Uani 1 1 d . .
H2 H 0.6152 0.7252 0.7713 0.029 Uiso 1 1 calc R U
C3 C 0.71201(7) 0.66948(7) 0.73851(6) 0.0226(2) Uani 1 1 d . .
C4 C 0.79683(7) 0.68028(6) 0.74049(6) 0.0221(2) Uani 1 1 d . .
H4 H 0.8237 0.6381 0.7177 0.027 Uiso 1 1 calc R U
C5 C 0.84318(7) 0.75304(6) 0.77581(6) 0.0220(2) Uani 1 1 d . .
C6 C 0.80355(7) 0.81449(7) 0.81026(6) 0.0233(2) Uani 1 1 d . .
H6 H 0.8347 0.8635 0.8351 0.028 Uiso 1 1 calc R U
C7 C 0.67186(7) 0.86848(7) 0.83852(6) 0.0259(2) Uani 1 1 d . .
H7 H 0.6139 0.8569 0.8352 0.031 Uiso 1 1 calc R U
C8 C 0.66471(7) 0.59411(7) 0.69692(6) 0.0245(2) Uani 1 1 d . .
H8 H 0.6926 0.5542 0.6708 0.029 Uiso 1 1 calc R U
C9 C 0.93245(7) 0.76669(6) 0.76985(6) 0.0228(2) Uani 1 1 d . .
H9 H 0.9621 0.8181 0.7869 0.027 Uiso 1 1 calc R U
C10 C 0.65297(8) 0.99869(7) 0.89614(7) 0.0295(2) Uani 1 1 d . .
C11 C 0.56058(8) 0.97193(9) 0.88067(8) 0.0384(3) Uani 1 1 d . .
H11A H 0.5468 0.9545 0.8252 0.058 Uiso 1 1 calc R U
H11B H 0.5319 1.0157 0.9012 0.058 Uiso 1 1 calc R U
H11C H 0.5439 0.9285 0.9057 0.058 Uiso 1 1 calc R U
C12 C 0.67963(11) 1.06469(8) 0.85425(8) 0.0442(4) Uani 1 1 d . .
H12A H 0.7379 1.0844 0.8671 0.066 Uiso 1 1 calc R U
H12B H 0.6481 1.1075 0.8702 0.066 Uiso 1 1 calc R U
H12C H 0.6698 1.0443 0.7987 0.066 Uiso 1 1 calc R U
C13 C 0.67357(7) 1.02470(7) 0.98325(6) 0.0235(2) Uani 1 1 d . .
C14 C 0.66701(6) 0.96722(6) 1.02659(6) 0.0205(2) Uani 1 1 d . .
H14 H 0.6482 0.9142 1.0015 0.025 Uiso 1 1 calc R U
C15 C 0.68725(6) 0.98533(6) 1.10557(6) 0.01937(19) Uani 1 1 d . .
C16 C 0.71252(8) 1.06376(7) 1.14214(7) 0.0290(2) Uani 1 1 d . .
H16 H 0.7263 1.0775 1.1959 0.035 Uiso 1 1 calc R U
C17 C 0.71748(9) 1.12175(7) 1.10000(8) 0.0377(3) Uani 1 1 d . .
H17 H 0.7339 1.1751 1.1254 0.045 Uiso 1 1 calc R U
C18 C 0.69863(9) 1.10257(7) 1.02106(7) 0.0331(3) Uani 1 1 d . .
H18 H 0.7029 1.1427 0.9928 0.040 Uiso 1 1 calc R U
C19 C 0.68265(6) 0.91830(6) 1.14851(6) 0.01906(19) Uani 1 1 d . .
C20 C 0.59274(7) 0.88642(7) 1.15542(7) 0.0255(2) Uani 1 1 d . .
H20A H 0.5642 0.8695 1.1041 0.038 Uiso 1 1 calc R U
H20B H 0.5670 0.9277 1.1864 0.038 Uiso 1 1 calc R U
H20C H 0.5897 0.8417 1.1802 0.038 Uiso 1 1 calc R U
C21 C 0.72721(7) 0.94397(7) 1.22865(6) 0.0261(2) Uani 1 1 d . .
H21A H 0.7295 0.8979 1.2507 0.039 Uiso 1 1 calc R U
H21B H 0.6978 0.9807 1.2616 0.039 Uiso 1 1 calc R U
H21C H 0.7828 0.9698 1.2250 0.039 Uiso 1 1 calc R U
C22 C 0.54005(7) 0.50629(7) 0.65266(7) 0.0266(2) Uani 1 1 d . .
C23 C 0.58962(8) 0.45112(8) 0.60221(7) 0.0322(3) Uani 1 1 d . .
H23A H 0.6153 0.4775 0.5643 0.048 Uiso 1 1 calc R U
H23B H 0.5532 0.4034 0.5757 0.048 Uiso 1 1 calc R U
H23C H 0.6319 0.4372 0.6345 0.048 Uiso 1 1 calc R U
C24 C 0.47514(8) 0.53000(8) 0.60239(7) 0.0342(3) Uani 1 1 d . .
H24A H 0.4420 0.5631 0.6350 0.051 Uiso 1 1 calc R U
H24B H 0.4400 0.4828 0.5729 0.051 Uiso 1 1 calc R U
H24C H 0.5019 0.5593 0.5670 0.051 Uiso 1 1 calc R U
C25 C 0.50307(7) 0.46478(7) 0.71344(7) 0.0261(2) Uani 1 1 d . .
C26 C 0.42045(7) 0.43290(7) 0.70963(8) 0.0313(3) Uani 1 1 d . .
H26 H 0.3846 0.4365 0.6681 0.038 Uiso 1 1 calc R U
C27 C 0.39073(7) 0.39610(8) 0.76643(8) 0.0355(3) Uani 1 1 d . .
H27 H 0.3346 0.3744 0.7631 0.043 Uiso 1 1 calc R U
C28 C 0.44176(7) 0.39048(7) 0.82799(8) 0.0319(3) Uani 1 1 d . .
H28 H 0.4203 0.3657 0.8667 0.038 Uiso 1 1 calc R U
C29 C 0.52485(7) 0.42135(7) 0.83300(7) 0.0255(2) Uani 1 1 d . .
C30 C 0.55394(7) 0.45746(7) 0.77507(7) 0.0257(2) Uani 1 1 d . .
H30 H 0.6104 0.4778 0.7776 0.031 Uiso 1 1 calc R U
C31 C 0.58508(7) 0.41735(7) 0.89924(7) 0.0258(2) Uani 1 1 d . .
C32 C 0.54266(8) 0.39114(8) 0.96591(8) 0.0365(3) Uani 1 1 d . .
H32A H 0.5835 0.3931 1.0078 0.055 Uiso 1 1 calc R U
H32B H 0.5138 0.3374 0.9484 0.055 Uiso 1 1 calc R U
H32C H 0.5035 0.4262 0.9842 0.055 Uiso 1 1 calc R U
C33 C 0.64343(7) 0.35952(7) 0.86935(7) 0.0295(2) Uani 1 1 d . .
H33A H 0.6707 0.3752 0.8262 0.044 Uiso 1 1 calc R U
H33B H 0.6123 0.3066 0.8522 0.044 Uiso 1 1 calc R U
H33C H 0.6845 0.3599 0.9106 0.044 Uiso 1 1 calc R U
C34 C 1.05760(7) 0.72462(6) 0.72891(6) 0.0215(2) Uani 1 1 d . .
C35 C 1.06078(8) 0.68129(7) 0.64488(6) 0.0277(2) Uani 1 1 d . .
H35A H 1.0417 0.6251 0.6397 0.041 Uiso 1 1 calc R U
H35B H 1.1171 0.6890 0.6302 0.041 Uiso 1 1 calc R U
H35C H 1.0256 0.7022 0.6114 0.041 Uiso 1 1 calc R U
C36 C 1.09522(7) 0.81118(7) 0.73922(7) 0.0271(2) Uani 1 1 d . .
H36A H 1.0639 0.8358 0.7059 0.041 Uiso 1 1 calc R U
H36B H 1.1520 0.8147 0.7255 0.041 Uiso 1 1 calc R U
H36C H 1.0938 0.8383 0.7929 0.041 Uiso 1 1 calc R U
C37 C 1.10517(6) 0.68818(6) 0.78416(6) 0.0212(2) Uani 1 1 d . .
C38 C 1.07959(6) 0.68785(6) 0.85736(6) 0.01939(19) Uani 1 1 d . .
H38 H 1.0324 0.7102 0.8722 0.023 Uiso 1 1 calc R U
C39 C 1.12134(6) 0.65564(6) 0.90974(6) 0.0197(2) Uani 1 1 d . .
C40 C 1.19186(8) 0.62531(8) 0.88823(7) 0.0320(3) Uani 1 1 d . .
H40 H 1.2213 0.6034 0.9229 0.038 Uiso 1 1 calc R U
C41 C 1.21923(9) 0.62703(10) 0.81624(8) 0.0423(3) Uani 1 1 d . .
H41 H 1.2678 0.6068 0.8022 0.051 Uiso 1 1 calc R U
C42 C 1.17635(8) 0.65799(8) 0.76438(7) 0.0334(3) Uani 1 1 d . .
H42 H 1.1957 0.6586 0.7152 0.040 Uiso 1 1 calc R U
C43 C 1.09057(6) 0.65818(6) 0.98981(6) 0.0197(2) Uani 1 1 d . .
C44 C 1.11019(7) 0.58883(7) 1.02289(8) 0.0298(2) Uani 1 1 d . .
H44A H 1.0860 0.5906 1.0722 0.045 Uiso 1 1 calc R U
H44B H 1.1695 0.5922 1.0306 0.045 Uiso 1 1 calc R U
H44C H 1.0876 0.5395 0.9870 0.045 Uiso 1 1 calc R U
C45 C 1.13064(7) 0.73562(7) 1.04337(7) 0.0274(2) Uani 1 1 d . .
H45A H 1.1169 0.7798 1.0228 0.041 Uiso 1 1 calc R U
H45B H 1.1900 0.7377 1.0470 0.041 Uiso 1 1 calc R U
H45C H 1.1105 0.7388 1.0945 0.041 Uiso 1 1 calc R U
C46 C 0.74164(6) 0.73218(6) 1.03265(6) 0.0196(2) Uani 1 1 d . .
C47 C 0.70000(6) 0.65882(6) 0.99644(6) 0.0208(2) Uani 1 1 d . .
H47 H 0.6421 0.6491 0.9948 0.025 Uiso 1 1 calc R U
C48 C 0.74235(6) 0.59890(6) 0.96225(6) 0.0199(2) Uani 1 1 d . .
C49 C 0.82694(6) 0.61328(6) 0.96445(6) 0.01950(19) Uani 1 1 d . .
H49 H 0.8558 0.5728 0.9413 0.023 Uiso 1 1 calc R U
C50 C 0.87023(6) 0.68710(6) 1.00063(6) 0.01845(19) Uani 1 1 d . .
C51 C 0.82740(6) 0.74617(6) 1.03422(6) 0.01927(19) Uani 1 1 d . .
H51 H 0.8564 0.7964 1.0584 0.023 Uiso 1 1 calc R U
C52 C 0.69528(6) 0.79245(6) 1.07220(6) 0.0202(2) Uani 1 1 d . .
H52 H 0.6377 0.7798 1.0723 0.024 Uiso 1 1 calc R U
C53 C 0.70014(7) 0.51886(6) 0.92751(6) 0.0218(2) Uani 1 1 d . .
H53 H 0.7308 0.4812 0.9017 0.026 Uiso 1 1 calc R U
C54 C 0.96045(6) 0.70080(6) 1.00753(6) 0.01902(19) Uani 1 1 d . .
H54 H 0.9890 0.7510 1.0323 0.023 Uiso 1 1 calc R U
N1' N 0.24036(5) 0.39942(5) 0.49983(5) 0.01734(16) Uani 1 1 d . .
N2' N 0.09843(5) 0.05528(5) 0.30010(5) 0.01885(17) Uani 1 1 d . .
N3' N 0.48495(5) 0.16239(5) 0.35623(5) 0.02031(17) Uani 1 1 d . .
N4' N 0.19193(5) 0.29126(5) 0.72679(5) 0.01790(17) Uani 1 1 d . .
N5' N 0.12644(5) -0.05734(5) 0.52769(5) 0.01901(17) Uani 1 1 d . .
N6' N 0.49252(5) 0.11414(6) 0.61652(5) 0.02215(18) Uani 1 1 d . .
C1' C 0.24105(6) 0.26437(6) 0.43695(6) 0.01705(18) Uani 1 1 d . .
C2' C 0.19153(6) 0.19584(6) 0.39767(6) 0.01773(19) Uani 1 1 d . .
H2' H 0.1338 0.1925 0.3966 0.021 Uiso 1 1 calc R U
C3' C 0.22600(6) 0.13178(6) 0.35962(6) 0.01747(19) Uani 1 1 d . .
C4' C 0.31040(6) 0.13680(6) 0.36187(6) 0.01791(19) Uani 1 1 d . .
H4' H 0.3341 0.0932 0.3370 0.021 Uiso 1 1 calc R U
C5' C 0.36095(6) 0.20574(6) 0.40062(6) 0.01720(19) Uani 1 1 d . .
C6' C 0.32619(6) 0.26889(6) 0.43861(6) 0.01729(19) Uani 1 1 d . .
H6' H 0.3603 0.3153 0.4658 0.021 Uiso 1 1 calc R U
C7' C 0.20167(6) 0.33077(6) 0.47361(6) 0.01833(19) Uani 1 1 d . .
H7' H 0.1444 0.3218 0.4779 0.022 Uiso 1 1 calc R U
C8' C 0.17441(6) 0.05921(6) 0.31687(6) 0.01967(19) Uani 1 1 d . .
H8' H 0.1989 0.0135 0.3012 0.024 Uiso 1 1 calc R U
C9' C 0.45054(6) 0.21217(6) 0.40084(6) 0.01946(19) Uani 1 1 d . .
H9' H 0.4836 0.2547 0.4353 0.023 Uiso 1 1 calc R U
C10' C 0.19093(6) 0.46182(6) 0.53103(6) 0.01734(19) Uani 1 1 d . .
C11' C 0.15521(7) 0.48845(7) 0.46220(7) 0.0243(2) Uani 1 1 d . .
H11D H 0.1995 0.5049 0.4318 0.036 Uiso 1 1 calc R U
H11E H 0.1262 0.5326 0.4805 0.036 Uiso 1 1 calc R U
H11F H 0.1171 0.4449 0.4303 0.036 Uiso 1 1 calc R U
C12' C 0.25041(7) 0.53047(6) 0.57979(6) 0.0223(2) Uani 1 1 d . .
H12D H 0.2742 0.5141 0.6238 0.034 Uiso 1 1 calc R U
H12E H 0.2211 0.5744 0.5981 0.034 Uiso 1 1 calc R U
H12F H 0.2940 0.5469 0.5487 0.034 Uiso 1 1 calc R U
C13' C 0.12549(6) 0.43215(5) 0.58079(6) 0.01645(18) Uani 1 1 d . .
C14' C 0.04182(6) 0.42740(6) 0.56361(6) 0.0197(2) Uani 1 1 d . .
H14' H 0.0229 0.4453 0.5205 0.024 Uiso 1 1 calc R U
C15' C -0.01416(6) 0.39650(6) 0.60964(6) 0.0217(2) Uani 1 1 d . .
H15' H -0.0710 0.3942 0.5980 0.026 Uiso 1 1 calc R U
C16' C 0.01233(6) 0.36897(6) 0.67242(6) 0.01893(19) Uani 1 1 d . .
H16' H -0.0264 0.3476 0.7030 0.023 Uiso 1 1 calc R U
C17' C 0.09542(6) 0.37267(6) 0.69053(6) 0.01656(18) Uani 1 1 d . .
C18' C 0.15069(6) 0.40514(6) 0.64462(6) 0.01744(19) Uani 1 1 d . .
H18' H 0.2075 0.4090 0.6573 0.021 Uiso 1 1 calc R U
C19' C 0.12892(6) 0.34027(6) 0.75663(6) 0.01819(19) Uani 1 1 d . .
C20' C 0.17236(7) 0.40784(7) 0.82043(6) 0.0259(2) Uani 1 1 d . .
H20D H 0.1967 0.3865 0.8608 0.039 Uiso 1 1 calc R U
H20E H 0.1328 0.4410 0.8421 0.039 Uiso 1 1 calc R U
H20F H 0.2153 0.4393 0.7991 0.039 Uiso 1 1 calc R U
C21' C 0.06268(6) 0.29077(7) 0.79063(6) 0.0231(2) Uani 1 1 d . .
H21D H 0.0314 0.2504 0.7493 0.035 Uiso 1 1 calc R U
H21E H 0.0260 0.3246 0.8170 0.035 Uiso 1 1 calc R U
H21F H 0.0883 0.2656 0.8273 0.035 Uiso 1 1 calc R U
C22' C 0.05321(6) -0.02224(6) 0.25679(6) 0.01948(19) Uani 1 1 d . .
C23' C 0.06626(8) -0.02784(7) 0.17143(6) 0.0268(2) Uani 1 1 d . .
H23D H 0.0455 0.0156 0.1546 0.040 Uiso 1 1 calc R U
H23E H 0.0369 -0.0778 0.1413 0.040 Uiso 1 1 calc R U
H23F H 0.1247 -0.0248 0.1639 0.040 Uiso 1 1 calc R U
C24' C -0.03748(7) -0.02102(7) 0.26867(7) 0.0257(2) Uani 1 1 d . .
H24D H -0.0452 -0.0097 0.3238 0.039 Uiso 1 1 calc R U
H24E H -0.0690 -0.0722 0.2442 0.039 Uiso 1 1 calc R U
H24F H -0.0563 0.0197 0.2457 0.039 Uiso 1 1 calc R U
C25' C 0.08228(6) -0.08902(6) 0.28798(6) 0.01758(19) Uani 1 1 d . .
C26' C 0.12134(6) -0.14624(6) 0.24435(6) 0.0199(2) Uani 1 1 d . .
H26' H 0.1286 -0.1463 0.1919 0.024 Uiso 1 1 calc R U
C27' C 0.14983(6) -0.20333(6) 0.27702(6) 0.0210(2) Uani 1 1 d . .
H27' H 0.1752 -0.2426 0.2464 0.025 Uiso 1 1 calc R U
C28' C 0.14137(6) -0.20326(6) 0.35428(6) 0.01960(19) Uani 1 1 d . .
H28' H 0.1613 -0.2422 0.3761 0.024 Uiso 1 1 calc R U
C29' C 0.10355(6) -0.14593(6) 0.39972(6) 0.01758(19) Uani 1 1 d . .
C30' C 0.07361(6) -0.09025(6) 0.36536(6) 0.01798(19) Uani 1 1 d . .
H30' H 0.0465 -0.0520 0.3955 0.022 Uiso 1 1 calc R U
C31' C 0.09607(6) -0.13979(6) 0.48593(6) 0.01878(19) Uani 1 1 d . .
C32' C 0.00645(6) -0.15675(7) 0.50308(6) 0.0251(2) Uani 1 1 d . .
H32D H 0.0031 -0.1529 0.5583 0.038 Uiso 1 1 calc R U
H32E H -0.0173 -0.2098 0.4752 0.038 Uiso 1 1 calc R U
H32F H -0.0237 -0.1185 0.4867 0.038 Uiso 1 1 calc R U
C33' C 0.14443(7) -0.19520(7) 0.51834(6) 0.0249(2) Uani 1 1 d . .
H33D H 0.2012 -0.1867 0.5049 0.037 Uiso 1 1 calc R U
H33E H 0.1198 -0.2497 0.4965 0.037 Uiso 1 1 calc R U
H33F H 0.1431 -0.1845 0.5743 0.037 Uiso 1 1 calc R U
C34' C 0.57580(6) 0.17394(6) 0.36065(6) 0.0217(2) Uani 1 1 d . .
C35' C 0.60232(8) 0.22812(8) 0.30646(8) 0.0337(3) Uani 1 1 d . .
H35D H 0.5740 0.2065 0.2555 0.051 Uiso 1 1 calc R U
H35E H 0.6614 0.2322 0.3025 0.051 Uiso 1 1 calc R U
H35F H 0.5885 0.2803 0.3267 0.051 Uiso 1 1 calc R U
C36' C 0.59988(7) 0.09307(7) 0.32944(7) 0.0286(2) Uani 1 1 d . .
H36D H 0.5753 0.0558 0.3587 0.043 Uiso 1 1 calc R U
H36E H 0.6595 0.0970 0.3345 0.043 Uiso 1 1 calc R U
H36F H 0.5802 0.0748 0.2752 0.043 Uiso 1 1 calc R U
C37' C 0.61240(6) 0.20491(6) 0.44347(6) 0.0205(2) Uani 1 1 d . .
C38' C 0.58829(6) 0.16218(6) 0.49856(6) 0.0197(2) Uani 1 1 d . .
H38' H 0.5527 0.1136 0.4825 0.024 Uiso 1 1 calc R U
C39' C 0.61462(6) 0.18827(6) 0.57644(6) 0.0212(2) Uani 1 1 d . .
C40' C 0.66868(6) 0.25886(7) 0.59886(7) 0.0264(2) Uani 1 1 d . .
H40' H 0.6875 0.2781 0.6513 0.032 Uiso 1 1 calc R U
C41' C 0.69496(7) 0.30090(7) 0.54454(8) 0.0297(3) Uani 1 1 d . .
H41' H 0.7328 0.3481 0.5601 0.036 Uiso 1 1 calc R U
C42' C 0.66676(6) 0.27488(6) 0.46779(7) 0.0258(2) Uani 1 1 d . .
H42' H 0.6846 0.3049 0.4316 0.031 Uiso 1 1 calc R U
C43' C 0.58257(6) 0.13886(7) 0.63284(6) 0.0230(2) Uani 1 1 d . .
C44' C 0.60043(7) 0.18257(9) 0.71709(7) 0.0334(3) Uani 1 1 d . .
H44D H 0.5806 0.2331 0.7244 0.050 Uiso 1 1 calc R U
H44E H 0.6594 0.1915 0.7305 0.050 Uiso 1 1 calc R U
H44F H 0.5727 0.1510 0.7502 0.050 Uiso 1 1 calc R U
C45' C 0.61964(7) 0.06289(8) 0.62050(7) 0.0290(2) Uani 1 1 d . .
H45D H 0.5976 0.0311 0.6559 0.043 Uiso 1 1 calc R U
H45E H 0.6791 0.0757 0.6302 0.043 Uiso 1 1 calc R U
H45F H 0.6059 0.0334 0.5675 0.043 Uiso 1 1 calc R U
C46' C 0.22224(6) 0.17807(6) 0.63740(6) 0.01827(19) Uani 1 1 d . .
C47' C 0.18788(6) 0.10361(6) 0.59706(6) 0.01864(19) Uani 1 1 d . .
H47' H 0.1302 0.0895 0.5908 0.022 Uiso 1 1 calc R U
C48' C 0.23732(6) 0.04888(6) 0.56550(6) 0.01891(19) Uani 1 1 d . .
C49' C 0.32181(6) 0.07025(6) 0.57417(6) 0.0204(2) Uani 1 1 d . .
H49' H 0.3557 0.0336 0.5527 0.024 Uiso 1 1 calc R U
C50' C 0.35712(6) 0.14546(6) 0.61432(6) 0.0201(2) Uani 1 1 d . .
C51' C 0.30758(6) 0.19948(6) 0.64507(6) 0.0206(2) Uani 1 1 d . .
H51' H 0.3314 0.2509 0.6713 0.025 Uiso 1 1 calc R U
C52' C 0.16757(6) 0.23164(6) 0.67337(6) 0.0197(2) Uani 1 1 d . .
H52' H 0.1114 0.2210 0.6557 0.024 Uiso 1 1 calc R U
C53' C 0.20125(6) -0.03122(6) 0.52527(6) 0.0209(2) Uani 1 1 d . .
H53' H 0.2349 -0.0641 0.4968 0.025 Uiso 1 1 calc R U
C54' C 0.44692(6) 0.16645(6) 0.62704(6) 0.0230(2) Uani 1 1 d . .
H54' H 0.4707 0.2200 0.6434 0.028 Uiso 1 1 calc R U
C55 C 0.93597(8) 0.52821(7) 0.78701(8) 0.0331(3) Uani 1 1 d . .
H55A H 0.9329 0.5776 0.7711 0.050 Uiso 1 1 calc R U
H55B H 0.9831 0.5059 0.7657 0.050 Uiso 1 1 calc R U
H55C H 0.9421 0.5381 0.8432 0.050 Uiso 1 1 calc R U
C56 C 0.86146(8) 0.47315(8) 0.75879(8) 0.0371(3) Uani 1 1 d . .
N7 N 0.80309(9) 0.43038(10) 0.73592(10) 0.0615(4) Uani 1 1 d . .
C57 C 0.47971(14) 0.63735(11) 0.84793(11) 0.0688(6) Uani 1 1 d . .
H57A H 0.5046 0.6366 0.7991 0.103 Uiso 1 1 calc R U
H57B H 0.4201 0.6266 0.8386 0.103 Uiso 1 1 calc R U
H57C H 0.4982 0.5972 0.8719 0.103 Uiso 1 1 calc R U
C58 C 0.50371(9) 0.71390(9) 0.89863(8) 0.0417(3) Uani 1 1 d . .
N8 N 0.52371(10) 0.77332(9) 0.93860(8) 0.0557(4) Uani 1 1 d . .

loop_
_atom_site_aniso_label
_atom_site_aniso_U_11
_atom_site_aniso_U_22
_atom_site_aniso_U_33
_atom_site_aniso_U_23
_atom_site_aniso_U_13
_atom_site_aniso_U_12
N1 0.0360(5) 0.0269(5) 0.0192(4) 0.0094(4) 0.0042(4) 0.0131(4)
N2 0.0235(4) 0.0292(5) 0.0196(4) 0.0016(4) -0.0011(3) 0.0046(4)
N3 0.0234(4) 0.0227(4) 0.0187(4) 0.0070(3) 0.0008(3) 0.0017(3)
N4 0.0214(4) 0.0207(4) 0.0163(4) 0.0056(3) 0.0032(3) 0.0086(3)
N5 0.0252(4) 0.0235(5) 0.0224(4) 0.0010(4) 0.0025(3) 0.0016(4)
N6 0.0190(4) 0.0202(4) 0.0175(4) 0.0042(3) 0.0004(3) 0.0046(3)
C1 0.0295(5) 0.0263(5) 0.0188(5) 0.0095(4) 0.0040(4) 0.0086(4)
C2 0.0246(5) 0.0298(6) 0.0200(5) 0.0085(4) 0.0018(4) 0.0071(4)
C3 0.0245(5) 0.0271(5) 0.0174(5) 0.0066(4) 0.0011(4) 0.0055(4)
C4 0.0246(5) 0.0254(5) 0.0183(5) 0.0073(4) 0.0023(4) 0.0063(4)
C5 0.0256(5) 0.0249(5) 0.0177(5) 0.0086(4) 0.0018(4) 0.0058(4)
C6 0.0296(5) 0.0231(5) 0.0192(5) 0.0083(4) 0.0026(4) 0.0056(4)
C7 0.0289(5) 0.0305(6) 0.0218(5) 0.0097(4) 0.0027(4) 0.0108(4)
C8 0.0248(5) 0.0281(5) 0.0203(5) 0.0028(4) 0.0012(4) 0.0066(4)
C9 0.0270(5) 0.0224(5) 0.0192(5) 0.0064(4) 0.0025(4) 0.0014(4)
C10 0.0431(7) 0.0281(6) 0.0224(5) 0.0095(4) 0.0012(5) 0.0172(5)
C11 0.0410(7) 0.0445(7) 0.0318(6) 0.0025(5) -0.0081(5) 0.0253(6)
C12 0.0786(11) 0.0358(7) 0.0289(6) 0.0181(6) 0.0111(6) 0.0260(7)
C13 0.0280(5) 0.0242(5) 0.0220(5) 0.0085(4) 0.0035(4) 0.0110(4)
C14 0.0223(5) 0.0198(5) 0.0211(5) 0.0050(4) 0.0013(4) 0.0077(4)
C15 0.0208(5) 0.0191(5) 0.0202(5) 0.0055(4) 0.0037(4) 0.0077(4)
C16 0.0396(6) 0.0234(5) 0.0227(5) 0.0026(4) 0.0008(5) 0.0046(5)
C17 0.0577(8) 0.0202(5) 0.0327(7) 0.0039(5) 0.0007(6) 0.0016(5)
C18 0.0497(7) 0.0221(6) 0.0313(6) 0.0115(5) 0.0059(5) 0.0087(5)
C19 0.0216(5) 0.0204(5) 0.0173(5) 0.0048(4) 0.0034(4) 0.0090(4)
C20 0.0238(5) 0.0258(5) 0.0307(6) 0.0096(4) 0.0089(4) 0.0098(4)
C21 0.0350(6) 0.0279(5) 0.0173(5) 0.0036(4) 0.0003(4) 0.0140(5)
C22 0.0212(5) 0.0308(6) 0.0236(5) -0.0026(4) -0.0034(4) 0.0045(4)
C23 0.0292(6) 0.0371(7) 0.0254(6) -0.0053(5) -0.0014(5) 0.0082(5)
C24 0.0282(6) 0.0418(7) 0.0300(6) 0.0017(5) -0.0072(5) 0.0089(5)
C25 0.0198(5) 0.0254(5) 0.0285(6) -0.0033(4) -0.0013(4) 0.0029(4)
C26 0.0204(5) 0.0302(6) 0.0378(7) -0.0025(5) -0.0040(5) 0.0030(4)
C27 0.0203(5) 0.0329(6) 0.0468(8) -0.0008(5) 0.0000(5) -0.0024(5)
C28 0.0233(5) 0.0295(6) 0.0392(7) 0.0031(5) 0.0054(5) -0.0024(4)
C29 0.0219(5) 0.0233(5) 0.0274(6) -0.0007(4) 0.0018(4) 0.0001(4)
C30 0.0185(5) 0.0276(5) 0.0274(6) 0.0003(4) 0.0005(4) 0.0002(4)
C31 0.0242(5) 0.0232(5) 0.0268(5) 0.0024(4) 0.0014(4) -0.0021(4)
C32 0.0364(7) 0.0375(7) 0.0324(6) 0.0086(5) 0.0041(5) -0.0065(5)
C33 0.0301(6) 0.0214(5) 0.0341(6) 0.0023(5) -0.0016(5) 0.0008(4)
C34 0.0240(5) 0.0212(5) 0.0184(5) 0.0034(4) 0.0035(4) 0.0010(4)
C35 0.0344(6) 0.0287(6) 0.0181(5) 0.0034(4) 0.0048(4) 0.0011(5)
C36 0.0299(6) 0.0215(5) 0.0286(6) 0.0058(4) 0.0052(4) -0.0010(4)
C37 0.0215(5) 0.0193(5) 0.0208(5) 0.0010(4) 0.0025(4) 0.0010(4)
C38 0.0186(4) 0.0186(5) 0.0203(5) 0.0022(4) 0.0027(4) 0.0032(4)
C39 0.0197(5) 0.0170(4) 0.0209(5) 0.0006(4) 0.0012(4) 0.0030(4)
C40 0.0300(6) 0.0395(7) 0.0303(6) 0.0067(5) 0.0043(5) 0.0186(5)
C41 0.0363(7) 0.0621(9) 0.0362(7) 0.0105(6) 0.0135(6) 0.0306(7)
C42 0.0336(6) 0.0435(7) 0.0250(6) 0.0043(5) 0.0108(5) 0.0150(5)
C43 0.0178(4) 0.0202(5) 0.0209(5) 0.0035(4) -0.0008(4) 0.0043(4)
C44 0.0243(5) 0.0338(6) 0.0372(6) 0.0175(5) 0.0007(5) 0.0098(5)
C45 0.0234(5) 0.0301(6) 0.0236(5) -0.0022(4) -0.0013(4) -0.0003(4)
C46 0.0220(5) 0.0203(5) 0.0180(5) 0.0048(4) 0.0016(4) 0.0068(4)
C47 0.0195(5) 0.0230(5) 0.0200(5) 0.0045(4) 0.0001(4) 0.0048(4)
C48 0.0225(5) 0.0199(5) 0.0170(5) 0.0038(4) 0.0000(4) 0.0035(4)
C49 0.0221(5) 0.0190(5) 0.0176(5) 0.0021(4) 0.0017(4) 0.0066(4)
C50 0.0202(5) 0.0200(5) 0.0160(4) 0.0042(4) 0.0011(4) 0.0053(4)
C51 0.0216(5) 0.0183(5) 0.0180(5) 0.0028(4) 0.0007(4) 0.0053(4)
C52 0.0187(5) 0.0224(5) 0.0212(5) 0.0063(4) 0.0024(4) 0.0068(4)
C53 0.0237(5) 0.0199(5) 0.0204(5) 0.0010(4) 0.0003(4) 0.0043(4)
C54 0.0207(5) 0.0187(5) 0.0170(5) 0.0023(4) 0.0012(4) 0.0031(4)
N1' 0.0178(4) 0.0173(4) 0.0183(4) 0.0044(3) 0.0043(3) 0.0055(3)
N2' 0.0226(4) 0.0162(4) 0.0171(4) 0.0045(3) 0.0001(3) -0.0001(3)
N3' 0.0195(4) 0.0215(4) 0.0219(4) 0.0066(3) 0.0050(3) 0.0059(3)
N4' 0.0155(4) 0.0205(4) 0.0190(4) 0.0077(3) 0.0015(3) 0.0021(3)
N5' 0.0194(4) 0.0212(4) 0.0161(4) 0.0042(3) -0.0008(3) 0.0025(3)
N6' 0.0170(4) 0.0287(5) 0.0201(4) 0.0036(4) 0.0018(3) 0.0042(3)
C1' 0.0195(5) 0.0166(4) 0.0159(4) 0.0042(4) 0.0027(3) 0.0043(4)
C2' 0.0169(4) 0.0187(5) 0.0178(4) 0.0046(4) 0.0015(3) 0.0024(4)
C3' 0.0212(5) 0.0158(4) 0.0154(4) 0.0043(3) 0.0014(4) 0.0015(4)
C4' 0.0210(5) 0.0162(4) 0.0172(4) 0.0037(4) 0.0027(4) 0.0046(4)
C5' 0.0170(4) 0.0181(4) 0.0172(4) 0.0048(4) 0.0011(3) 0.0039(3)
C6' 0.0182(4) 0.0163(4) 0.0170(4) 0.0032(4) 0.0000(3) 0.0024(3)
C7' 0.0147(4) 0.0202(5) 0.0205(5) 0.0040(4) 0.0026(3) 0.0043(4)
C8' 0.0229(5) 0.0158(4) 0.0193(5) 0.0025(4) 0.0026(4) 0.0014(4)
C9' 0.0183(5) 0.0181(5) 0.0221(5) 0.0040(4) 0.0018(4) 0.0037(4)
C10' 0.0175(4) 0.0161(4) 0.0204(5) 0.0058(4) 0.0057(4) 0.0056(3)
C11' 0.0240(5) 0.0288(5) 0.0265(5) 0.0148(4) 0.0078(4) 0.0108(4)
C12' 0.0239(5) 0.0166(5) 0.0262(5) 0.0035(4) 0.0080(4) 0.0020(4)
C13' 0.0169(4) 0.0139(4) 0.0197(5) 0.0040(3) 0.0048(3) 0.0046(3)
C14' 0.0190(5) 0.0198(5) 0.0230(5) 0.0077(4) 0.0032(4) 0.0073(4)
C15' 0.0160(4) 0.0235(5) 0.0282(5) 0.0094(4) 0.0031(4) 0.0060(4)
C16' 0.0169(4) 0.0186(5) 0.0223(5) 0.0055(4) 0.0055(4) 0.0031(3)
C17' 0.0184(4) 0.0139(4) 0.0170(4) 0.0017(3) 0.0024(3) 0.0033(3)
C18' 0.0146(4) 0.0179(4) 0.0196(5) 0.0034(4) 0.0019(3) 0.0026(3)
C19' 0.0173(4) 0.0208(5) 0.0163(4) 0.0047(4) 0.0018(3) 0.0015(4)
C20' 0.0270(5) 0.0278(5) 0.0194(5) 0.0001(4) 0.0000(4) 0.0003(4)
C21' 0.0213(5) 0.0287(5) 0.0215(5) 0.0105(4) 0.0047(4) 0.0029(4)
C22' 0.0224(5) 0.0164(4) 0.0184(5) 0.0042(4) -0.0017(4) -0.0005(4)
C23' 0.0379(6) 0.0237(5) 0.0173(5) 0.0054(4) -0.0042(4) 0.0001(4)
C24' 0.0212(5) 0.0236(5) 0.0322(6) 0.0094(4) -0.0040(4) -0.0002(4)
C25' 0.0184(4) 0.0160(4) 0.0167(4) 0.0039(4) -0.0015(3) -0.0023(3)
C26' 0.0221(5) 0.0188(5) 0.0165(5) 0.0021(4) 0.0016(4) -0.0021(4)
C27' 0.0196(5) 0.0185(5) 0.0226(5) 0.0004(4) 0.0030(4) 0.0009(4)
C28' 0.0170(4) 0.0185(5) 0.0226(5) 0.0048(4) -0.0009(4) 0.0005(4)
C29' 0.0160(4) 0.0183(4) 0.0175(5) 0.0046(4) 0.0002(3) -0.0013(3)
C30' 0.0182(4) 0.0172(4) 0.0173(5) 0.0029(4) 0.0009(3) 0.0000(3)
C31' 0.0185(4) 0.0207(5) 0.0172(5) 0.0058(4) 0.0006(4) 0.0013(4)
C32' 0.0198(5) 0.0322(6) 0.0226(5) 0.0080(4) 0.0031(4) -0.0017(4)
C33' 0.0301(5) 0.0243(5) 0.0220(5) 0.0093(4) -0.0001(4) 0.0042(4)
C34' 0.0196(5) 0.0231(5) 0.0249(5) 0.0071(4) 0.0078(4) 0.0067(4)
C35' 0.0313(6) 0.0404(7) 0.0352(7) 0.0189(6) 0.0123(5) 0.0058(5)
C36' 0.0282(6) 0.0307(6) 0.0281(6) 0.0019(5) 0.0070(4) 0.0140(5)
C37' 0.0152(4) 0.0193(5) 0.0287(5) 0.0055(4) 0.0059(4) 0.0064(4)
C38' 0.0147(4) 0.0179(5) 0.0260(5) 0.0030(4) 0.0030(4) 0.0030(3)
C39' 0.0138(4) 0.0230(5) 0.0262(5) 0.0018(4) 0.0022(4) 0.0062(4)
C40' 0.0170(5) 0.0253(5) 0.0332(6) -0.0028(4) -0.0011(4) 0.0057(4)
C41' 0.0179(5) 0.0188(5) 0.0487(7) 0.0003(5) 0.0018(5) 0.0010(4)
C42' 0.0178(5) 0.0193(5) 0.0423(7) 0.0090(5) 0.0076(4) 0.0046(4)
C43' 0.0160(5) 0.0317(6) 0.0211(5) 0.0039(4) 0.0013(4) 0.0059(4)
C44' 0.0226(5) 0.0515(8) 0.0233(6) 0.0012(5) -0.0014(4) 0.0078(5)
C45' 0.0249(5) 0.0367(6) 0.0310(6) 0.0138(5) 0.0072(4) 0.0129(5)
C46' 0.0172(4) 0.0206(5) 0.0187(5) 0.0073(4) 0.0006(4) 0.0045(4)
C47' 0.0158(4) 0.0229(5) 0.0179(5) 0.0066(4) -0.0005(3) 0.0028(4)
C48' 0.0181(4) 0.0220(5) 0.0158(4) 0.0034(4) 0.0007(3) 0.0016(4)
C49' 0.0183(5) 0.0232(5) 0.0197(5) 0.0037(4) 0.0035(4) 0.0043(4)
C50' 0.0163(4) 0.0233(5) 0.0212(5) 0.0064(4) 0.0019(4) 0.0019(4)
C51' 0.0180(5) 0.0198(5) 0.0239(5) 0.0059(4) 0.0004(4) 0.0016(4)
C52' 0.0149(4) 0.0219(5) 0.0231(5) 0.0066(4) -0.0005(4) 0.0037(4)
C53' 0.0189(5) 0.0228(5) 0.0197(5) 0.0012(4) 0.0025(4) 0.0039(4)
C54' 0.0172(5) 0.0228(5) 0.0276(5) 0.0038(4) 0.0018(4) 0.0013(4)
C55 0.0374(7) 0.0262(6) 0.0325(6) 0.0004(5) 0.0041(5) 0.0027(5)
C56 0.0379(7) 0.0342(7) 0.0366(7) 0.0022(5) 0.0119(5) 0.0027(5)
N7 0.0426(7) 0.0610(9) 0.0675(10) -0.0034(8) 0.0125(7) -0.0130(7)
C57 0.0897(14) 0.0523(10) 0.0533(10) -0.0068(8) 0.0414(10) -0.0097(9)
C58 0.0470(8) 0.0447(8) 0.0364(7) 0.0125(6) 0.0129(6) 0.0087(6)
N8 0.0743(10) 0.0467(8) 0.0440(8) 0.0094(6) 0.0044(7) 0.0031(7)

loop_
_atom_type_symbol
_atom_type_description
_atom_type_scat_dispersion_real
_atom_type_scat_dispersion_imag
_atom_type_scat_source
C C 0.0033 0.0016 'International Tables Vol C Tables 4.2.6.8 and 6.1.1.4'
H H 0.0000 0.0000 'International Tables Vol C Tables 4.2.6.8 and 6.1.1.4'
N N 0.0061 0.0033 'International Tables Vol C Tables 4.2.6.8 and 6.1.1.4'

loop_
_geom_angle_atom_site_label_1
_geom_angle_atom_site_label_2
_geom_angle_atom_site_label_3
_geom_angle
C7 N1 C10 119.41(10)
C8 N2 C22 121.05(10)
C9 N3 C34 121.26(9)
C52 N4 C19 120.71(9)
C53 N5 C31 120.36(9)
C54 N6 C43 121.18(9)
C2 C1 C6 119.27(10)
C2 C1 C7 117.41(10)
C6 C1 C7 123.20(10)
C1 C2 C3 121.12(10)
C1 C2 H2 119.4
C3 C2 H2 119.4
C4 C3 C2 119.11(10)
C4 C3 C8 119.47(10)
C2 C3 C8 121.33(10)
C3 C4 C5 120.62(10)
C3 C4 H4 119.7
C5 C4 H4 119.7
C6 C5 C4 119.48(10)
C6 C5 C9 120.13(10)
C4 C5 C9 120.12(10)
C5 C6 C1 120.38(10)
C5 C6 H6 119.8
C1 C6 H6 119.8
N1 C7 C1 123.73(11)
N1 C7 H7 118.1
C1 C7 H7 118.1
N2 C8 C3 121.15(10)
N2 C8 H8 119.4
C3 C8 H8 119.4
N3 C9 C5 120.82(10)
N3 C9 H9 119.6
C5 C9 H9 119.6
N1 C10 C11 115.88(10)
N1 C10 C13 105.78(9)
C11 C10 C13 108.78(10)
N1 C10 C12 104.65(10)
C11 C10 C12 109.49(11)
C13 C10 C12 112.25(11)
C10 C11 H11A 109.5
C10 C11 H11B 109.5
H11A C11 H11B 109.5
C10 C11 H11C 109.5
H11A C11 H11C 109.5
H11B C11 H11C 109.5
C10 C12 H12A 109.5
C10 C12 H12B 109.5
H12A C12 H12B 109.5
C10 C12 H12C 109.5
H12A C12 H12C 109.5
H12B C12 H12C 109.5
C18 C13 C14 118.43(10)
C18 C13 C10 123.36(10)
C14 C13 C10 118.21(10)
C15 C14 C13 121.99(10)
C15 C14 H14 119.0
C13 C14 H14 119.0
C14 C15 C16 118.49(10)
C14 C15 C19 118.87(9)
C16 C15 C19 122.63(9)
C17 C16 C15 120.10(11)
C17 C16 H16 119.9
C15 C16 H16 119.9
C16 C17 C18 120.70(12)
C16 C17 H17 119.7
C18 C17 H17 119.7
C17 C18 C13 120.25(11)
C17 C18 H18 119.9
C13 C18 H18 119.9
N4 C19 C21 104.24(8)
N4 C19 C15 106.19(8)
C21 C19 C15 112.55(9)
N4 C19 C20 115.04(9)
C21 C19 C20 109.31(9)
C15 C19 C20 109.48(8)
C19 C20 H20A 109.5
C19 C20 H20B 109.5
H20A C20 H20B 109.5
C19 C20 H20C 109.5
H20A C20 H20C 109.5
H20B C20 H20C 109.5
C19 C21 H21A 109.5
C19 C21 H21B 109.5
H21A C21 H21B 109.5
C19 C21 H21C 109.5
H21A C21 H21C 109.5
H21B C21 H21C 109.5
N2 C22 C24 104.50(10)
N2 C22 C25 106.15(9)
C24 C22 C25 112.66(10)
N2 C22 C23 115.26(9)
C24 C22 C23 109.82(10)
C25 C22 C23 108.47(10)
C22 C23 H23A 109.5
C22 C23 H23B 109.5
H23A C23 H23B 109.5
C22 C23 H23C 109.5
H23A C23 H23C 109.5
H23B C23 H23C 109.5
C22 C24 H24A 109.5
C22 C24 H24B 109.5
H24A C24 H24B 109.5
C22 C24 H24C 109.5
H24A C24 H24C 109.5
H24B C24 H24C 109.5
C30 C25 C26 118.08(12)
C30 C25 C22 118.99(10)
C26 C25 C22 122.92(11)
C27 C26 C25 120.16(12)
C27 C26 H26 119.9
C25 C26 H26 119.9
C26 C27 C28 121.07(11)
C26 C27 H27 119.5
C28 C27 H27 119.5
C27 C28 C29 120.01(12)
C27 C28 H28 120.0
C29 C28 H28 120.0
C30 C29 C28 118.24(11)
C30 C29 C31 118.73(10)
C28 C29 C31 123.04(11)
C29 C30 C25 122.43(10)
C29 C30 H30 118.8
C25 C30 H30 118.8
N5 C31 C32 104.93(9)
N5 C31 C29 105.79(9)
C32 C31 C29 112.96(10)
N5 C31 C33 115.32(9)
C32 C31 C33 108.49(10)
C29 C31 C33 109.40(9)
C31 C32 H32A 109.5
C31 C32 H32B 109.5
H32A C32 H32B 109.5
C31 C32 H32C 109.5
H32A C32 H32C 109.5
H32B C32 H32C 109.5
C31 C33 H33A 109.5
C31 C33 H33B 109.5
H33A C33 H33B 109.5
C31 C33 H33C 109.5
H33A C33 H33C 109.5
H33B C33 H33C 109.5
N3 C34 C36 115.17(9)
N3 C34 C37 108.52(8)
C36 C34 C37 108.56(9)
N3 C34 C35 103.62(9)
C36 C34 C35 109.82(9)
C37 C34 C35 111.11(9)
C34 C35 H35A 109.5
C34 C35 H35B 109.5
H35A C35 H35B 109.5
C34 C35 H35C 109.5
H35A C35 H35C 109.5
H35B C35 H35C 109.5
C34 C36 H36A 109.5
C34 C36 H36B 109.5
H36A C36 H36B 109.5
C34 C36 H36C 109.5
H36A C36 H36C 109.5
H36B C36 H36C 109.5
C42 C37 C38 118.24(10)
C42 C37 C34 121.58(10)
C38 C37 C34 120.12(9)
C37 C38 C39 122.06(9)
C37 C38 H38 119.0
C39 C38 H38 119.0
C40 C39 C38 118.44(10)
C40 C39 C43 122.10(10)
C38 C39 C43 119.40(9)
C41 C40 C39 120.14(11)
C41 C40 H40 119.9
C39 C40 H40 119.9
C40 C41 C42 120.75(11)
C40 C41 H41 119.6
C42 C41 H41 119.6
C41 C42 C37 120.33(11)
C41 C42 H42 119.8
C37 C42 H42 119.8
N6 C43 C39 107.17(8)
N6 C43 C44 104.05(8)
C39 C43 C44 112.19(9)
N6 C43 C45 115.36(8)
C39 C43 C45 108.46(9)
C44 C43 C45 109.64(9)
C43 C44 H44A 109.5
C43 C44 H44B 109.5
H44A C44 H44B 109.5
C43 C44 H44C 109.5
H44A C44 H44C 109.5
H44B C44 H44C 109.5
C43 C45 H45A 109.5
C43 C45 H45B 109.5
H45A C45 H45B 109.5
C43 C45 H45C 109.5
H45A C45 H45C 109.5
H45B C45 H45C 109.5
C47 C46 C51 119.14(9)
C47 C46 C52 119.28(9)
C51 C46 C52 121.50(9)
C46 C47 C48 120.81(10)
C46 C47 H47 119.6
C48 C47 H47 119.6
C49 C48 C47 119.54(9)
C49 C48 C53 118.33(9)
C47 C48 C53 122.04(9)
C48 C49 C50 120.57(9)
C48 C49 H49 119.7
C50 C49 H49 119.7
C51 C50 C49 119.32(9)
C51 C50 C54 120.04(9)
C49 C50 C54 120.53(9)
C50 C51 C46 120.63(9)
C50 C51 H51 119.7
C46 C51 H51 119.7
N4 C52 C46 121.87(9)
N4 C52 H52 119.1
C46 C52 H52 119.1
N5 C53 C48 121.83(10)
N5 C53 H53 119.1
C48 C53 H53 119.1
N6 C54 C50 120.68(9)
N6 C54 H54 119.7
C50 C54 H54 119.7
C7' N1' C10' 116.96(8)
C8' N2' C22' 117.11(9)
C9' N3' C34' 118.03(9)
C52' N4' C19' 116.53(8)
C53' N5' C31' 117.52(9)
C54' N6' C43' 118.45(9)
C2' C1' C6' 119.47(9)
C2' C1' C7' 118.35(9)
C6' C1' C7' 122.16(9)
C1' C2' C3' 120.63(9)
C1' C2' H2' 119.7
C3' C2' H2' 119.7
C4' C3' C2' 119.41(9)
C4' C3' C8' 119.28(9)
C2' C3' C8' 121.30(9)
C3' C4' C5' 120.50(9)
C3' C4' H4' 119.7
C5' C4' H4' 119.7
C6' C5' C4' 119.67(9)
C6' C5' C9' 119.73(9)
C4' C5' C9' 120.59(9)
C5' C6' C1' 120.29(9)
C5' C6' H6' 119.9
C1' C6' H6' 119.9
N1' C7' C1' 123.32(9)
N1' C7' H7' 118.3
C1' C7' H7' 118.3
N2' C8' C3' 122.65(9)
N2' C8' H8' 118.7
C3' C8' H8' 118.7
N3' C9' C5' 121.99(9)
N3' C9' H9' 119.0
C5' C9' H9' 119.0
N1' C10' C12' 106.79(8)
N1' C10' C11' 106.96(8)
C12' C10' C11' 108.60(9)
N1' C10' C13' 111.23(8)
C12' C10' C13' 109.82(8)
C11' C10' C13' 113.19(8)
C10' C11' H11D 109.5
C10' C11' H11E 109.5
H11D C11' H11E 109.5
C10' C11' H11F 109.5
H11D C11' H11F 109.5
H11E C11' H11F 109.5
C10' C12' H12D 109.5
C10' C12' H12E 109.5
H12D C12' H12E 109.5
C10' C12' H12F 109.5
H12D C12' H12F 109.5
H12E C12' H12F 109.5
C14' C13' C18' 118.09(9)
C14' C13' C10' 123.44(9)
C18' C13' C10' 118.40(8)
C15' C14' C13' 120.18(9)
C15' C14' H14' 119.9
C13' C14' H14' 119.9
C16' C15' C14' 120.74(9)
C16' C15' H15' 119.6
C14' C15' H15' 119.6
C17' C16' C15' 120.19(9)
C17' C16' H16' 119.9
C15' C16' H16' 119.9
C16' C17' C18' 118.30(9)
C16' C17' C19' 123.05(9)
C18' C17' C19' 118.61(8)
C13' C18' C17' 122.49(9)
C13' C18' H18' 118.8
C17' C18' H18' 118.8
N4' C19' C21' 109.42(8)
N4' C19' C17' 108.06(8)
C21' C19' C17' 113.02(8)
N4' C19' C20' 106.96(8)
C21' C19' C20' 109.16(9)
C17' C19' C20' 110.03(9)
C19' C20' H20D 109.5
C19' C20' H20E 109.5
H20D C20' H20E 109.5
C19' C20' H20F 109.5
H20D C20' H20F 109.5
H20E C20' H20F 109.5
C19' C21' H21D 109.5
C19' C21' H21E 109.5
H21D C21' H21E 109.5
C19' C21' H21F 109.5
H21D C21' H21F 109.5
H21E C21' H21F 109.5
N2' C22' C24' 106.81(8)
N2' C22' C25' 110.14(8)
C24' C22' C25' 110.10(8)
N2' C22' C23' 107.38(8)
C24' C22' C23' 108.97(9)
C25' C22' C23' 113.20(9)
C22' C23' H23D 109.5
C22' C23' H23E 109.5
H23D C23' H23E 109.5
C22' C23' H23F 109.5
H23D C23' H23F 109.5
H23E C23' H23F 109.5
C22' C24' H24D 109.5
C22' C24' H24E 109.5
H24D C24' H24E 109.5
C22' C24' H24F 109.5
H24D C24' H24F 109.5
H24E C24' H24F 109.5
C26' C25' C30' 118.11(9)
C26' C25' C22' 123.28(9)
C30' C25' C22' 118.51(9)
C27' C26' C25' 120.59(9)
C27' C26' H26' 119.7
C25' C26' H26' 119.7
C26' C27' C28' 120.55(9)
C26' C27' H27' 119.7
C28' C27' H27' 119.7
C27' C28' C29' 120.13(9)
C27' C28' H28' 119.9
C29' C28' H28' 119.9
C28' C29' C30' 118.43(9)
C28' C29' C31' 122.91(9)
C30' C29' C31' 118.63(9)
C29' C30' C25' 122.17(9)
C29' C30' H30' 118.9
C25' C30' H30' 118.9
N5' C31' C32' 106.00(8)
N5' C31' C29' 108.96(8)
C32' C31' C29' 110.77(8)
N5' C31' C33' 109.01(8)
C32' C31' C33' 109.12(9)
C29' C31' C33' 112.75(9)
C31' C32' H32D 109.5
C31' C32' H32E 109.5
H32D C32' H32E 109.5
C31' C32' H32F 109.5
H32D C32' H32F 109.5
H32E C32' H32F 109.5
C31' C33' H33D 109.5
C31' C33' H33E 109.5
H33D C33' H33E 109.5
C31' C33' H33F 109.5
H33D C33' H33F 109.5
H33E C33' H33F 109.5
N3' C34' C37' 111.54(8)
N3' C34' C35' 106.52(9)
C37' C34' C35' 113.87(10)
N3' C34' C36' 106.45(9)
C37' C34' C36' 109.17(9)
C35' C34' C36' 109.00(9)
C34' C35' H35D 109.5
C34' C35' H35E 109.5
H35D C35' H35E 109.5
C34' C35' H35F 109.5
H35D C35' H35F 109.5
H35E C35' H35F 109.5
C34' C36' H36D 109.5
C34' C36' H36E 109.5
H36D C36' H36E 109.5
C34' C36' H36F 109.5
H36D C36' H36F 109.5
H36E C36' H36F 109.5
C42' C37' C38' 117.91(10)
C42' C37' C34' 123.62(10)
C38' C37' C34' 118.43(9)
C37' C38' C39' 122.50(10)
C37' C38' H38' 118.7
C39' C38' H38' 118.7
C40' C39' C38' 118.03(10)
C40' C39' C43' 123.25(10)
C38' C39' C43' 118.71(9)
C41' C40' C39' 120.15(11)
C41' C40' H40' 119.9
C39' C40' H40' 119.9
C42' C41' C40' 120.93(10)
C42' C41' H41' 119.5
C40' C41' H41' 119.5
C41' C42' C37' 120.42(11)
C41' C42' H42' 119.8
C37' C42' H42' 119.8
N6' C43' C39' 109.38(8)
N6' C43' C45' 105.91(9)
C39' C43' C45' 110.13(9)
N6' C43' C44' 109.05(9)
C39' C43' C44' 112.98(10)
C45' C43' C44' 109.14(10)
C43' C44' H44D 109.5
C43' C44' H44E 109.5
H44D C44' H44E 109.5
C43' C44' H44F 109.5
H44D C44' H44F 109.5
H44E C44' H44F 109.5
C43' C45' H45D 109.5
C43' C45' H45E 109.5
H45D C45' H45E 109.5
C43' C45' H45F 109.5
H45D C45' H45F 109.5
H45E C45' H45F 109.5
C47' C46' C51' 119.59(9)
C47' C46' C52' 118.47(9)
C51' C46' C52' 121.91(9)
C46' C47' C48' 120.76(9)
C46' C47' H47' 119.6
C48' C47' H47' 119.6
C49' C48' C47' 119.27(9)
C49' C48' C53' 119.75(9)
C47' C48' C53' 120.96(9)
C48' C49' C50' 120.44(9)
C48' C49' H49' 119.8
C50' C49' H49' 119.8
C51' C50' C49' 119.88(9)
C51' C50' C54' 119.85(9)
C49' C50' C54' 120.21(9)
C50' C51' C46' 120.04(9)
C50' C51' H51' 120.0
C46' C51' H51' 120.0
N4' C52' C46' 123.06(9)
N4' C52' H52' 118.5
C46' C52' H52' 118.5
N5' C53' C48' 121.65(9)
N5' C53' H53' 119.2
C48' C53' H53' 119.2
N6' C54' C50' 121.00(10)
N6' C54' H54' 119.5
C50' C54' H54' 119.5
C56 C55 H55A 109.5
C56 C55 H55B 109.5
H55A C55 H55B 109.5
C56 C55 H55C 109.5
H55A C55 H55C 109.5
H55B C55 H55C 109.5
N7 C56 C55 179.19(18)
C58 C57 H57A 109.5
C58 C57 H57B 109.5
H57A C57 H57B 109.5
C58 C57 H57C 109.5
H57A C57 H57C 109.5
H57B C57 H57C 109.5
N8 C58 C57 178.8(2)

loop_
_geom_bond_atom_site_label_1
_geom_bond_atom_site_label_2
_geom_bond_distance
N1 C7 1.2671(16)
N1 C10 1.4904(14)
N2 C8 1.2669(15)
N2 C22 1.4800(14)
N3 C9 1.2694(14)
N3 C34 1.4784(14)
N4 C52 1.2643(14)
N4 C19 1.4853(12)
N5 C53 1.2602(14)
N5 C31 1.4803(14)
N6 C54 1.2712(13)
N6 C43 1.4797(13)
C1 C2 1.3880(16)
C1 C6 1.4042(16)
C1 C7 1.4779(15)
C2 C3 1.4029(15)
C2 H2 0.9500
C3 C4 1.3907(15)
C3 C8 1.4739(16)
C4 C5 1.4046(15)
C4 H4 0.9500
C5 C6 1.3955(15)
C5 C9 1.4783(15)
C6 H6 0.9500
C7 H7 0.9500
C8 H8 0.9500
C9 H9 0.9500
C10 C11 1.5331(19)
C10 C13 1.5358(16)
C10 C12 1.5372(18)
C11 H11A 0.9800
C11 H11B 0.9800
C11 H11C 0.9800
C12 H12A 0.9800
C12 H12B 0.9800
C12 H12C 0.9800
C13 C18 1.3929(17)
C13 C14 1.3960(15)
C14 C15 1.3948(14)
C14 H14 0.9500
C15 C16 1.3960(15)
C15 C19 1.5355(14)
C16 C17 1.3889(17)
C16 H16 0.9500
C17 C18 1.3902(18)
C17 H17 0.9500
C18 H18 0.9500
C19 C21 1.5304(15)
C19 C20 1.5370(15)
C20 H20A 0.9800
C20 H20B 0.9800
C20 H20C 0.9800
C21 H21A 0.9800
C21 H21B 0.9800
C21 H21C 0.9800
C22 C24 1.5320(16)
C22 C25 1.5356(18)
C22 C23 1.5371(16)
C23 H23A 0.9800
C23 H23B 0.9800
C23 H23C 0.9800
C24 H24A 0.9800
C24 H24B 0.9800
C24 H24C 0.9800
C25 C30 1.3976(16)
C25 C26 1.3983(16)
C26 C27 1.388(2)
C26 H26 0.9500
C27 C28 1.3881(19)
C27 H27 0.9500
C28 C29 1.3997(15)
C28 H28 0.9500
C29 C30 1.3944(17)
C29 C31 1.5359(16)
C30 H30 0.9500
C31 C32 1.5301(17)
C31 C33 1.5375(16)
C32 H32A 0.9800
C32 H32B 0.9800
C32 H32C 0.9800
C33 H33A 0.9800
C33 H33B 0.9800
C33 H33C 0.9800
C34 C36 1.5353(15)
C34 C37 1.5356(15)
C34 C35 1.5420(15)
C35 H35A 0.9800
C35 H35B 0.9800
C35 H35C 0.9800
C36 H36A 0.9800
C36 H36B 0.9800
C36 H36C 0.9800
C37 C42 1.3934(16)
C37 C38 1.3938(15)
C38 C39 1.4004(14)
C38 H38 0.9500
C39 C40 1.3914(15)
C39 C43 1.5340(15)
C40 C41 1.3876(18)
C40 H40 0.9500
C41 C42 1.3902(19)
C41 H41 0.9500
C42 H42 0.9500
C43 C44 1.5356(15)
C43 C45 1.5364(15)
C44 H44A 0.9800
C44 H44B 0.9800
C44 H44C 0.9800
C45 H45A 0.9800
C45 H45B 0.9800
C45 H45C 0.9800
C46 C47 1.3875(15)
C46 C51 1.4070(14)
C46 C52 1.4795(14)
C47 C48 1.4017(14)
C47 H47 0.9500
C48 C49 1.3873(14)
C48 C53 1.4771(14)
C49 C50 1.4032(14)
C49 H49 0.9500
C50 C51 1.3925(14)
C50 C54 1.4773(14)
C51 H51 0.9500
C52 H52 0.9500
C53 H53 0.9500
C54 H54 0.9500
N1' C7' 1.2697(13)
N1' C10' 1.4958(12)
N2' C8' 1.2719(14)
N2' C22' 1.4981(13)
N3' C9' 1.2736(13)
N3' C34' 1.4884(13)
N4' C52' 1.2665(14)
N4' C19' 1.4966(13)
N5' C53' 1.2665(13)
N5' C31' 1.4931(13)
N6' C54' 1.2651(14)
N6' C43' 1.4932(13)
C1' C2' 1.3924(14)
C1' C6' 1.4022(13)
C1' C7' 1.4711(13)
C2' C3' 1.4015(14)
C2' H2' 0.9500
C3' C4' 1.3889(14)
C3' C8' 1.4746(13)
C4' C5' 1.4022(14)
C4' H4' 0.9500
C5' C6' 1.3915(13)
C5' C9' 1.4744(13)
C6' H6' 0.9500
C7' H7' 0.9500
C8' H8' 0.9500
C9' H9' 0.9500
C10' C12' 1.5296(14)
C10' C11' 1.5319(14)
C10' C13' 1.5365(13)
C11' H11D 0.9800
C11' H11E 0.9800
C11' H11F 0.9800
C12' H12D 0.9800
C12' H12E 0.9800
C12' H12F 0.9800
C13' C14' 1.3957(14)
C13' C18' 1.3960(14)
C14' C15' 1.3954(14)
C14' H14' 0.9500
C15' C16' 1.3919(15)
C15' H15' 0.9500
C16' C17' 1.3916(14)
C16' H16' 0.9500
C17' C18' 1.3984(14)
C17' C19' 1.5335(14)
C18' H18' 0.9500
C19' C21' 1.5321(14)
C19' C20' 1.5335(14)
C20' H20D 0.9800
C20' H20E 0.9800
C20' H20F 0.9800
C21' H21D 0.9800
C21' H21E 0.9800
C21' H21F 0.9800
C22' C24' 1.5314(15)
C22' C25' 1.5333(14)
C22' C23' 1.5347(15)
C23' H23D 0.9800
C23' H23E 0.9800
C23' H23F 0.9800
C24' H24D 0.9800
C24' H24E 0.9800
C24' H24F 0.9800
C25' C26' 1.3959(14)
C25' C30' 1.4009(14)
C26' C27' 1.3935(15)
C26' H26' 0.9500
C27' C28' 1.3936(15)
C27' H27' 0.9500
C28' C29' 1.3994(14)
C28' H28' 0.9500
C29' C30' 1.3997(14)
C29' C31' 1.5333(14)
C30' H30' 0.9500
C31' C32' 1.5315(14)
C31' C33' 1.5365(14)
C32' H32D 0.9800
C32' H32E 0.9800
C32' H32F 0.9800
C33' H33D 0.9800
C33' H33E 0.9800
C33' H33F 0.9800
C34' C37' 1.5312(15)
C34' C35' 1.5343(16)
C34' C36' 1.5351(15)
C35' H35D 0.9800
C35' H35E 0.9800
C35' H35F 0.9800
C36' H36D 0.9800
C36' H36E 0.9800
C36' H36F 0.9800
C37' C42' 1.3960(15)
C37' C38' 1.3998(15)
C38' C39' 1.4000(15)
C38' H38' 0.9500
C39' C40' 1.3986(15)
C39' C43' 1.5309(16)
C40' C41' 1.3897(18)
C40' H40' 0.9500
C41' C42' 1.3888(18)
C41' H41' 0.9500
C42' H42' 0.9500
C43' C45' 1.5331(16)
C43' C44' 1.5351(16)
C44' H44D 0.9800
C44' H44E 0.9800
C44' H44F 0.9800
C45' H45D 0.9800
C45' H45E 0.9800
C45' H45F 0.9800
C46' C47' 1.3868(14)
C46' C51' 1.4053(14)
C46' C52' 1.4735(14)
C47' C48' 1.4010(14)
C47' H47' 0.9500
C48' C49' 1.3915(14)
C48' C53' 1.4719(14)
C49' C50' 1.4001(15)
C49' H49' 0.9500
C50' C51' 1.3895(14)
C50' C54' 1.4785(14)
C51' H51' 0.9500
C52' H52' 0.9500
C53' H53' 0.9500
C54' H54' 0.9500
C55 C56 1.4569(19)
C55 H55A 0.9800
C55 H55B 0.9800
C55 H55C 0.9800
C56 N7 1.1406(19)
C57 C58 1.451(2)
C57 H57A 0.9800
C57 H57B 0.9800
C57 H57C 0.9800
C58 N8 1.134(2)

loop_
_geom_torsion_atom_site_label_1
_geom_torsion_atom_site_label_2
_geom_torsion_atom_site_label_3
_geom_torsion_atom_site_label_4
_geom_torsion
C6 C1 C2 C3 0.09(16)
C7 C1 C2 C3 176.21(10)
C1 C2 C3 C4 -0.26(16)
C1 C2 C3 C8 -176.73(10)
C2 C3 C4 C5 -0.32(15)
C8 C3 C4 C5 176.22(10)
C3 C4 C5 C6 1.06(15)
C3 C4 C5 C9 -172.95(9)
C4 C5 C6 C1 -1.22(15)
C9 C5 C6 C1 172.78(9)
C2 C1 C6 C5 0.65(15)
C7 C1 C6 C5 -175.23(10)
C10 N1 C7 C1 179.24(9)
C2 C1 C7 N1 -175.88(10)
C6 C1 C7 N1 0.08(17)
C22 N2 C8 C3 179.13(10)
C4 C3 C8 N2 178.41(10)
C2 C3 C8 N2 -5.13(16)
C34 N3 C9 C5 173.91(9)
C6 C5 C9 N3 176.37(10)
C4 C5 C9 N3 -9.66(15)
C7 N1 C10 C11 -4.04(15)
C7 N1 C10 C13 116.56(11)
C7 N1 C10 C12 -124.71(12)
N1 C10 C13 C18 125.23(12)
C11 C10 C13 C18 -109.66(13)
C12 C10 C13 C18 11.67(17)
N1 C10 C13 C14 -54.59(14)
C11 C10 C13 C14 70.52(13)
C12 C10 C13 C14 -168.14(11)
C18 C13 C14 C15 -2.11(16)
C10 C13 C14 C15 177.72(10)
C13 C14 C15 C16 1.87(16)
C13 C14 C15 C19 -176.85(9)
C14 C15 C16 C17 -0.31(17)
C19 C15 C16 C17 178.35(11)
C15 C16 C17 C18 -0.9(2)
C16 C17 C18 C13 0.7(2)
C14 C13 C18 C17 0.80(19)
C10 C13 C18 C17 -179.02(12)
C52 N4 C19 C21 126.08(10)
C52 N4 C19 C15 -114.86(10)
C52 N4 C19 C20 6.40(13)
C14 C15 C19 N4 51.43(12)
C16 C15 C19 N4 -127.22(11)
C14 C15 C19 C21 164.88(9)
C16 C15 C19 C21 -13.77(14)
C14 C15 C19 C20 -73.33(12)
C16 C15 C19 C20 108.01(12)
C8 N2 C22 C24 -129.07(11)
C8 N2 C22 C25 111.64(11)
C8 N2 C22 C23 -8.45(16)
N2 C22 C25 C30 -50.21(13)
C24 C22 C25 C30 -164.00(10)
C23 C22 C25 C30 74.20(13)
N2 C22 C25 C26 130.51(11)
C24 C22 C25 C26 16.72(15)
C23 C22 C25 C26 -105.08(12)
C30 C25 C26 C27 0.74(17)
C22 C25 C26 C27 -179.97(11)
C25 C26 C27 C28 0.34(19)
C26 C27 C28 C29 -0.79(19)
C27 C28 C29 C30 0.14(18)
C27 C28 C29 C31 -179.96(11)
C28 C29 C30 C25 0.98(17)
C31 C29 C30 C25 -178.92(10)
C26 C25 C30 C29 -1.42(17)
C22 C25 C30 C29 179.27(10)
C53 N5 C31 C32 124.61(12)
C53 N5 C31 C29 -115.72(11)
C53 N5 C31 C33 5.32(15)
C30 C29 C31 N5 54.48(13)
C28 C29 C31 N5 -125.42(11)
C30 C29 C31 C32 168.72(10)
C28 C29 C31 C32 -11.18(16)
C30 C29 C31 C33 -70.33(13)
C28 C29 C31 C33 109.77(12)
C9 N3 C34 C36 -8.78(14)
C9 N3 C34 C37 113.11(11)
C9 N3 C34 C35 -128.73(10)
N3 C34 C37 C42 148.72(11)
C36 C34 C37 C42 -85.44(13)
C35 C34 C37 C42 35.42(14)
N3 C34 C37 C38 -34.18(13)
C36 C34 C37 C38 91.66(11)
C35 C34 C37 C38 -147.48(10)
C42 C37 C38 C39 -2.47(16)
C34 C37 C38 C39 -179.66(9)
C37 C38 C39 C40 1.96(16)
C37 C38 C39 C43 179.18(9)
C38 C39 C40 C41 -0.28(19)
C43 C39 C40 C41 -177.42(12)
C39 C40 C41 C42 -0.8(2)
C40 C41 C42 C37 0.3(2)
C38 C37 C42 C41 1.31(19)
C34 C37 C42 C41 178.47(12)
C54 N6 C43 C39 -112.15(10)
C54 N6 C43 C44 128.86(10)
C54 N6 C43 C45 8.73(14)
C40 C39 C43 N6 -146.20(11)
C38 C39 C43 N6 36.69(12)
C40 C39 C43 C44 -32.60(14)
C38 C39 C43 C44 150.29(10)
C40 C39 C43 C45 88.65(13)
C38 C39 C43 C45 -88.46(11)
C51 C46 C47 C48 0.48(15)
C52 C46 C47 C48 -176.29(9)
C46 C47 C48 C49 -0.21(15)
C46 C47 C48 C53 176.16(10)
C47 C48 C49 C50 0.07(15)
C53 C48 C49 C50 -176.43(9)
C48 C49 C50 C51 -0.21(15)
C48 C49 C50 C54 175.87(9)
C49 C50 C51 C46 0.49(15)
C54 C50 C51 C46 -175.61(9)
C47 C46 C51 C50 -0.63(15)
C52 C46 C51 C50 176.07(9)
C19 N4 C52 C46 -176.81(9)
C47 C46 C52 N4 -179.74(10)
C51 C46 C52 N4 3.57(15)
C31 N5 C53 C48 -176.84(9)
C49 C48 C53 N5 171.81(10)
C47 C48 C53 N5 -4.60(16)
C43 N6 C54 C50 -177.63(9)
C51 C50 C54 N6 176.27(10)
C49 C50 C54 N6 0.22(15)
C6' C1' C2' C3' -0.32(14)
C7' C1' C2' C3' 177.91(9)
C1' C2' C3' C4' 0.54(14)
C1' C2' C3' C8' -179.14(9)
C2' C3' C4' C5' -1.14(14)
C8' C3' C4' C5' 178.54(9)
C3' C4' C5' C6' 1.52(15)
C3' C4' C5' C9' -177.89(9)
C4' C5' C6' C1' -1.29(14)
C9' C5' C6' C1' 178.13(9)
C2' C1' C6' C5' 0.69(14)
C7' C1' C6' C5' -177.46(9)
C10' N1' C7' C1' 176.28(9)
C2' C1' C7' N1' -168.17(10)
C6' C1' C7' N1' 10.00(16)
C22' N2' C8' C3' -179.70(9)
C4' C3' C8' N2' -166.47(10)
C2' C3' C8' N2' 13.21(15)
C34' N3' C9' C5' 179.93(9)
C6' C5' C9' N3' -167.16(10)
C4' C5' C9' N3' 12.25(15)
C7' N1' C10' C12' 163.26(9)
C7' N1' C10' C11' -80.62(11)
C7' N1' C10' C13' 43.45(12)
N1' C10' C13' C14' -118.39(10)
C12' C10' C13' C14' 123.61(10)
C11' C10' C13' C14' 2.07(13)
N1' C10' C13' C18' 58.58(12)
C12' C10' C13' C18' -59.41(11)
C11' C10' C13' C18' 179.04(9)
C18' C13' C14' C15' 0.11(15)
C10' C13' C14' C15' 177.09(9)
C13' C14' C15' C16' -0.97(16)
C14' C15' C16' C17' 0.63(16)
C15' C16' C17' C18' 0.54(15)
C15' C16' C17' C19' -177.27(9)
C14' C13' C18' C17' 1.10(15)
C10' C13' C18' C17' -176.04(9)
C16' C17' C18' C13' -1.43(15)
C19' C17' C18' C13' 176.48(9)
C52' N4' C19' C21' 61.54(11)
C52' N4' C19' C17' -61.91(11)
C52' N4' C19' C20' 179.66(9)
C16' C17' C19' N4' 131.74(9)
C18' C17' C19' N4' -46.06(11)
C16' C17' C19' C21' 10.50(13)
C18' C17' C19' C21' -167.30(9)
C16' C17' C19' C20' -111.80(11)
C18' C17' C19' C20' 70.39(11)
C8' N2' C22' C24' 160.14(9)
C8' N2' C22' C25' 40.58(12)
C8' N2' C22' C23' -83.09(11)
N2' C22' C25' C26' -116.41(10)
C24' C22' C25' C26' 126.05(10)
C23' C22' C25' C26' 3.81(14)
N2' C22' C25' C30' 59.73(11)
C24' C22' C25' C30' -57.80(12)
C23' C22' C25' C30' 179.96(9)
C30' C25' C26' C27' 0.77(14)
C22' C25' C26' C27' 176.93(9)
C25' C26' C27' C28' -1.39(15)
C26' C27' C28' C29' 0.44(15)
C27' C28' C29' C30' 1.08(14)
C27' C28' C29' C31' -176.79(9)
C28' C29' C30' C25' -1.71(14)
C31' C29' C30' C25' 176.24(9)
C26' C25' C30' C29' 0.79(14)
C22' C25' C30' C29' -175.55(9)
C53' N5' C31' C32' 176.39(9)
C53' N5' C31' C29' -64.36(11)
C53' N5' C31' C33' 59.06(12)
C28' C29' C31' N5' 129.12(10)
C30' C29' C31' N5' -48.74(11)
C28' C29' C31' C32' -114.65(11)
C30' C29' C31' C32' 67.49(12)
C28' C29' C31' C33' 7.96(13)
C30' C29' C31' C33' -169.90(9)
C9' N3' C34' C37' 37.62(12)
C9' N3' C34' C35' -87.19(12)
C9' N3' C34' C36' 156.61(10)
N3' C34' C37' C42' -122.27(10)
C35' C34' C37' C42' -1.68(14)
C36' C34' C37' C42' 120.38(11)
N3' C34' C37' C38' 55.67(12)
C35' C34' C37' C38' 176.27(9)
C36' C34' C37' C38' -61.68(12)
C42' C37' C38' C39' 1.99(15)
C34' C37' C38' C39' -176.07(9)
C37' C38' C39' C40' -1.63(15)
C37' C38' C39' C43' 177.88(9)
C38' C39' C40' C41' -0.19(15)
C43' C39' C40' C41' -179.67(10)
C39' C40' C41' C42' 1.59(16)
C40' C41' C42' C37' -1.22(16)
C38' C37' C42' C41' -0.55(15)
C34' C37' C42' C41' 177.41(9)
C54' N6' C43' C39' -65.42(12)
C54' N6' C43' C45' 175.91(10)
C54' N6' C43' C44' 58.58(13)
C40' C39' C43' N6' 134.12(10)
C38' C39' C43' N6' -45.35(12)
C40' C39' C43' C45' -109.87(11)
C38' C39' C43' C45' 70.65(12)
C40' C39' C43' C44' 12.46(14)
C38' C39' C43' C44' -167.02(9)
C51' C46' C47' C48' 1.58(15)
C52' C46' C47' C48' -176.35(9)
C46' C47' C48' C49' -0.79(15)
C46' C47' C48' C53' 177.56(9)
C47' C48' C49' C50' 0.33(15)
C53' C48' C49' C50' -178.04(10)
C48' C49' C50' C51' -0.68(16)
C48' C49' C50' C54' 176.63(10)
C49' C50' C51' C46' 1.46(15)
C54' C50' C51' C46' -175.85(9)
C47' C46' C51' C50' -1.91(15)
C52' C46' C51' C50' 175.94(9)
C19' N4' C52' C46' 179.36(9)
C47' C46' C52' N4' 160.95(10)
C51' C46' C52' N4' -16.93(16)
C31' N5' C53' C48' -179.08(9)
C49' C48' C53' N5' 167.41(10)
C47' C48' C53' N5' -10.93(16)
C43' N6' C54' C50' -178.00(9)
C51' C50' C54' N6' 162.74(11)
C49' C50' C54' N6' -14.56(16)

loop_
_platon_squeeze_void_nr
_platon_squeeze_void_average_x
_platon_squeeze_void_average_y
_platon_squeeze_void_average_z
_platon_squeeze_void_volume
_platon_squeeze_void_count_electrons
_platon_squeeze_void_content
1 0.000 0.000 0.000 181 46 ' '
2 0.331 0.515 0.896 13 0 ' '
3 0.369 0.749 1.007 21 1 ' '
4 0.631 0.251 0.993 21 1 ' '
5 0.669 0.485 0.104 13 0 ' '
